data_2219483
loop_
_publ_author_name
'Fun, Hoong-Kun'
'Kia, Reza'

_publ_section_title
;
 <i>N</i>,<i>N</i>'-Bis(2-iodobenzylidene)ethane-1,2-diamine
;
_journal_coeditor_code AT2623
_journal_issue 10
_journal_name_full 'Acta Crystallographica Section E'
_journal_page_first o1870
_journal_page_last o1871
_journal_paper_doi 10.1107/S1600536808027608
_journal_volume 64
_journal_year 2008
_chemical_formula_iupac 'C16 H14 I2 N2'
_chemical_formula_moiety 'C16 H14 I2 N2'
_chemical_formula_sum 'C16 H14 I2 N2'
_chemical_formula_weight 488.09
_chemical_name_systematic
;
N,N'-Bis(2-iodobenzylidene)ethane-1,2-diamine
;
_space_group_IT_number 14
_symmetry_cell_setting monoclinic
_symmetry_space_group_name_Hall '-P 2ybc'
_symmetry_space_group_name_H-M 'P 1 21/c 1'
_atom_sites_solution_hydrogens geom
_atom_sites_solution_primary direct
_atom_sites_solution_secondary difmap
_audit_creation_method SHELXL-97
_cell_angle_alpha 90.00
_cell_angle_beta 94.424(2)
_cell_angle_gamma 90.00
_cell_formula_units_Z 2
_cell_length_a 12.1820(4)
_cell_length_b 4.59780(10)
_cell_length_c 14.5664(4)
_cell_measurement_reflns_used 7125
_cell_measurement_temperature 100.00(10)
_cell_measurement_theta_max 38.91
_cell_measurement_theta_min 2.81
_cell_volume 813.44(4)
_computing_cell_refinement 'APEX2 (Bruker, 2005)'
_computing_data_collection 'APEX2 (Bruker, 2005)'
_computing_data_reduction 'SAINT (Bruker, 2005)'
_computing_molecular_graphics 'SHELXTL (Sheldrick, 2008)'
_computing_publication_material
;
SHELXTL (Sheldrick, 2008) and PLATON (Spek, 2003)
;
_computing_structure_refinement 'SHELXTL (Sheldrick, 2008)'
_computing_structure_solution 'SHELXTL (Sheldrick, 2008)'
_diffrn_ambient_temperature 100.00(10)
_diffrn_measured_fraction_theta_full 0.989
_diffrn_measured_fraction_theta_max 0.989
_diffrn_measurement_device_type
;
Bruker SMART APEXII CCD area-detector
;
_diffrn_measurement_method '\f and \w'
_diffrn_radiation_monochromator graphite
_diffrn_radiation_source 'fine-focus sealed tube'
_diffrn_radiation_type MoK\a
_diffrn_radiation_wavelength 0.71073
_diffrn_reflns_av_R_equivalents 0.0444
_diffrn_reflns_av_sigmaI/netI 0.0339
_diffrn_reflns_limit_h_max 20
_diffrn_reflns_limit_h_min -19
_diffrn_reflns_limit_k_max 7
_diffrn_reflns_limit_k_min -7
_diffrn_reflns_limit_l_max 24
_diffrn_reflns_limit_l_min -24
_diffrn_reflns_number 24819
_diffrn_reflns_theta_full 37.50
_diffrn_reflns_theta_max 37.50
_diffrn_reflns_theta_min 1.68
_diffrn_standards_number 0
_exptl_absorpt_coefficient_mu 3.858
_exptl_absorpt_correction_T_max 0.9165
_exptl_absorpt_correction_T_min 0.2437
_exptl_absorpt_correction_type multi-scan
_exptl_absorpt_process_details '(SADABS; Bruker, 2005)'
_exptl_crystal_colour colourless
_exptl_crystal_density_diffrn 1.993
_exptl_crystal_density_method 'not measured'
_exptl_crystal_description plate
_exptl_crystal_F_000 460
_exptl_crystal_size_max 0.51
_exptl_crystal_size_mid 0.14
_exptl_crystal_size_min 0.02
_refine_diff_density_max 1.892
_refine_diff_density_min -1.736
_refine_ls_extinction_method none
_refine_ls_goodness_of_fit_ref 1.162
_refine_ls_hydrogen_treatment refall
_refine_ls_matrix_type full
_refine_ls_number_parameters 115
_refine_ls_number_reflns 4235
_refine_ls_number_restraints 0
_refine_ls_restrained_S_all 1.162
_refine_ls_R_factor_all 0.0404
_refine_ls_R_factor_gt 0.0305
_refine_ls_shift/su_max 0.001
_refine_ls_shift/su_mean 0.000
_refine_ls_structure_factor_coef Fsqd
_refine_ls_weighting_details 'calc w=1/[\s^2^(Fo^2^)+(0.0295P)^2^+0.1458P] where P=(Fo^2^+2Fc^2^)/3'
_refine_ls_weighting_scheme calc
_refine_ls_wR_factor_gt 0.0696
_refine_ls_wR_factor_ref 0.0736
_reflns_number_gt 3466
_reflns_number_total 4235
_reflns_threshold_expression I>2\s(I)
_cod_data_source_file at2623.cif
_cod_data_source_block I
_cod_original_sg_symbol_H-M 'P 21/c'
_cod_database_code 2219483
_cod_database_fobs_code 2219483

loop_
_symmetry_equiv_pos_as_xyz
'x, y, z'
'-x, y+1/2, -z+1/2'
'-x, -y, -z'
'x, -y-1/2, z-1/2'

loop_
_atom_site_type_symbol
_atom_site_label
_atom_site_fract_x
_atom_site_fract_y
_atom_site_fract_z
_atom_site_U_iso_or_equiv
_atom_site_adp_type
_atom_site_calc_flag
_atom_site_refinement_flags
_atom_site_occupancy
I I1 0.219874(11) 0.02241(3) 0.328844(8) 0.01748(5) Uani d . 1
N N1 0.14038(12) 0.3597(4) 0.03053(10) 0.0158(3) Uani d . 1
C C1 0.29294(15) -0.0875(4) 0.20654(12) 0.0146(3) Uani d . 1
C C2 0.37697(15) -0.2923(4) 0.21484(12) 0.0167(3) Uani d . 1
C C3 0.43327(16) -0.3648(5) 0.13879(12) 0.0178(3) Uani d . 1
C C4 0.40419(16) -0.2345(5) 0.05442(13) 0.0185(4) Uani d . 1
C C5 0.32010(17) -0.0341(4) 0.04599(13) 0.0160(3) Uani d . 1
H H5 0.2813 -0.0060 -0.0162 0.019 Uiso d R 1
C C6 0.26222(16) 0.0456(4) 0.12178(13) 0.0135(3) Uani d . 1
C C7 0.17398(15) 0.2630(4) 0.10940(12) 0.0147(3) Uani d . 1
C C8 0.05021(16) 0.5681(4) 0.02623(13) 0.0160(3) Uani d . 1
H H8B 0.0723(18) 0.725(5) -0.0044(15) 0.016(6) Uiso d . 1
H H4 0.4465(18) -0.278(5) 0.0004(15) 0.017(6) Uiso d . 1
H H8A 0.0293(19) 0.629(6) 0.0866(16) 0.021(6) Uiso d . 1
H H2 0.3998(18) -0.387(6) 0.2766(16) 0.015(6) Uiso d . 1
H H7 0.144(2) 0.323(7) 0.1634(18) 0.034(7) Uiso d . 1
H H3 0.488(3) -0.507(5) 0.148(2) 0.031(9) Uiso d . 1

loop_
_atom_site_aniso_label
_atom_site_aniso_U_11
_atom_site_aniso_U_22
_atom_site_aniso_U_33
_atom_site_aniso_U_12
_atom_site_aniso_U_13
_atom_site_aniso_U_23
I1 0.02070(7) 0.01995(7) 0.01214(6) 0.00044(4) 0.00353(4) 0.00024(4)
N1 0.0157(7) 0.0154(8) 0.0163(6) 0.0034(6) 0.0008(5) 0.0003(5)
C1 0.0162(8) 0.0149(8) 0.0127(7) -0.0002(6) 0.0015(6) -0.0012(6)
C2 0.0184(8) 0.0151(8) 0.0160(7) 0.0003(7) -0.0026(6) 0.0001(6)
C3 0.0155(8) 0.0175(9) 0.0201(8) 0.0046(7) -0.0003(6) -0.0004(7)
C4 0.0192(8) 0.0187(9) 0.0178(8) 0.0049(7) 0.0033(6) -0.0019(6)
C5 0.0188(8) 0.0161(8) 0.0132(7) 0.0018(6) 0.0028(6) -0.0030(6)
C6 0.0151(8) 0.0132(8) 0.0123(7) 0.0001(6) 0.0011(6) -0.0011(6)
C7 0.0147(7) 0.0129(8) 0.0168(7) 0.0008(6) 0.0021(6) -0.0011(6)
C8 0.0151(8) 0.0149(8) 0.0178(8) 0.0038(6) 0.0009(6) 0.0002(6)

loop_
_atom_type_symbol
_atom_type_description
_atom_type_scat_dispersion_real
_atom_type_scat_dispersion_imag
_atom_type_scat_source
C C 0.0033 0.0016 'International Tables Vol C Tables 4.2.6.8 and 6.1.1.4'
H H 0.0000 0.0000 'International Tables Vol C Tables 4.2.6.8 and 6.1.1.4'
N N 0.0061 0.0033 'International Tables Vol C Tables 4.2.6.8 and 6.1.1.4'
I I -0.4742 1.8119 'International Tables Vol C Tables 4.2.6.8 and 6.1.1.4'

loop_
_geom_angle_atom_site_label_1
_geom_angle_atom_site_label_2
_geom_angle_atom_site_label_3
_geom_angle_site_symmetry_1
_geom_angle_site_symmetry_3
_geom_angle
C7 N1 C8 . . 117.33(16)
C2 C1 C6 . . 121.13(17)
C2 C1 I1 . . 116.36(13)
C6 C1 I1 . . 122.46(14)
C3 C2 C1 . . 119.97(17)
C3 C2 H2 . . 118.9(13)
C1 C2 H2 . . 121.1(13)
C2 C3 C4 . . 119.67(18)
C2 C3 H3 . . 116(2)
C4 C3 H3 . . 124(2)
C5 C4 C3 . . 120.34(18)
C5 C4 H4 . . 119.5(13)
C3 C4 H4 . . 120.1(13)
C4 C5 C6 . . 121.35(18)
C4 C5 H5 . . 117.7
C6 C5 H5 . . 116.7
C1 C6 C5 . . 117.54(18)
C1 C6 C7 . . 123.23(17)
C5 C6 C7 . . 119.23(17)
N1 C7 C6 . . 122.09(17)
N1 C7 H7 . . 122.8(17)
C6 C7 H7 . . 115.1(17)
N1 C8 C8 . 3_565 108.9(2)
N1 C8 H8B . . 107.1(14)
C8 C8 H8B 3_565 . 109.9(14)
N1 C8 H8A . . 113.6(15)
C8 C8 H8A 3_565 . 108.3(14)
H8B C8 H8A . . 109(2)

loop_
_geom_bond_atom_site_label_1
_geom_bond_atom_site_label_2
_geom_bond_site_symmetry_2
_geom_bond_distance
I1 C1 . 2.1133(17)
N1 C7 . 1.270(2)
N1 C8 . 1.455(2)
C1 C2 . 1.389(3)
C1 C6 . 1.403(3)
C2 C3 . 1.388(3)
C2 H2 . 1.02(2)
C3 C4 . 1.388(3)
C3 H3 . 0.94(3)
C4 C5 . 1.376(3)
C4 H4 . 0.99(2)
C5 C6 . 1.404(3)
C5 H5 . 0.9975
C6 C7 . 1.469(3)
C7 H7 . 0.93(3)
C8 C8 3_565 1.526(4)
C8 H8B . 0.90(2)
C8 H8A . 0.98(2)

loop_
_geom_hbond_atom_site_label_D
_geom_hbond_atom_site_label_H
_geom_hbond_atom_site_label_A
_geom_hbond_distance_DH
_geom_hbond_distance_HA
_geom_hbond_distance_DA
_geom_hbond_angle_DHA
_geom_hbond_publ_flag
C7 H7 I1 0.93(3) 2.87(3) 3.3880(18) 116(2) y

loop_
_geom_torsion_atom_site_label_1
_geom_torsion_atom_site_label_2
_geom_torsion_atom_site_label_3
_geom_torsion_atom_site_label_4
_geom_torsion_site_symmetry_4
_geom_torsion
C6 C1 C2 C3 . 1.1(3)
I1 C1 C2 C3 . -176.50(15)
C1 C2 C3 C4 . -0.9(3)
C2 C3 C4 C5 . 0.1(3)
C3 C4 C5 C6 . 0.5(3)
C2 C1 C6 C5 . -0.5(3)
I1 C1 C6 C5 . 176.90(13)
C2 C1 C6 C7 . 179.94(17)
I1 C1 C6 C7 . -2.6(3)
C4 C5 C6 C1 . -0.2(3)
C4 C5 C6 C7 . 179.31(18)
C8 N1 C7 C6 . 178.18(17)
C1 C6 C7 N1 . -173.04(19)
C5 C6 C7 N1 . 7.4(3)
C7 N1 C8 C8 3_565 -114.6(2)
